data_7016527
loop_
_publ_author_name
'Yin, Wenlong'
'Mei, Dajiang'
'Feng, Kai'
'Yao, Jiyong'
'Fu, Peizhen'
'Wu, Yicheng'

_publ_section_title
;
 Ba(5)Ga(4)Se(10): a new selenidogallate containing the novel
 [Ga(4)Se(10)](10-) anionic cluster with Ga in a mixed-valence state.
;
_journal_issue 36
_journal_name_full 'Dalton transactions (Cambridge, England : 2003)'
_journal_page_first 9159
_journal_page_last 9162
_journal_paper_doi 10.1039/c1dt10748h
_journal_volume 40
_journal_year 2011
_chemical_formula_sum 'Ba5 Ga4 Se10'
_chemical_formula_weight 1755.18
_chemical_name_systematic
;
?
;
_space_group_IT_number 140
_symmetry_cell_setting tetragonal
_symmetry_space_group_name_Hall '-I 4 2c'
_symmetry_space_group_name_H-M 'I 4/m c m'
_atom_sites_solution_primary direct
_atom_sites_solution_secondary difmap
_audit_creation_method SHELXL-97
_cell_angle_alpha 90.00
_cell_angle_beta 90.00
_cell_angle_gamma 90.00
_cell_formula_units_Z 2
_cell_length_a 8.7522(18)
_cell_length_b 8.7522(18)
_cell_length_c 13.971(9)
_cell_measurement_reflns_used 5490
_cell_measurement_temperature 93(2)
_cell_measurement_theta_max 30.9
_cell_measurement_theta_min 2.9
_cell_volume 1070.2(8)
_computing_cell_refinement 'CrystalClear (Rigaku Inc., 2008)'
_computing_data_collection 'CrystalClear (Rigaku Inc., 2008)'
_computing_data_reduction 'CrystalClear (Rigaku Inc., 2008)'
_computing_molecular_graphics 'SHELXL-97 (Sheldrick, 1997)'
_computing_publication_material 'SHELXL-97 (Sheldrick, 1997)'
_computing_structure_refinement 'SHELXL-97 (Sheldrick, 1997)'
_computing_structure_solution 'SHELXS-97 (Sheldrick, 1990)'
_diffrn_ambient_temperature 93(2)
_diffrn_measured_fraction_theta_full 1.000
_diffrn_measured_fraction_theta_max 1.000
_diffrn_measurement_device_type 'Rigaku AFC10 diffractometer'
_diffrn_measurement_method '\f and \w scan'
_diffrn_radiation_monochromator 'Graphite Monochromator'
_diffrn_radiation_source 'Rotating Anode'
_diffrn_radiation_type MoK\a
_diffrn_radiation_wavelength 0.71073
_diffrn_reflns_av_R_equivalents 0.0757
_diffrn_reflns_av_sigmaI/netI 0.0374
_diffrn_reflns_limit_h_max 12
_diffrn_reflns_limit_h_min -12
_diffrn_reflns_limit_k_max 12
_diffrn_reflns_limit_k_min -12
_diffrn_reflns_limit_l_max 20
_diffrn_reflns_limit_l_min -16
_diffrn_reflns_number 5490
_diffrn_reflns_theta_full 30.96
_diffrn_reflns_theta_max 30.96
_diffrn_reflns_theta_min 2.92
_exptl_absorpt_coefficient_mu 30.976
_exptl_absorpt_correction_T_max 0.356
_exptl_absorpt_correction_T_min 0.132
_exptl_absorpt_correction_type numerical
_exptl_absorpt_process_details 'CrystalClear (Rigaku Inc., 2008)'
_exptl_crystal_colour red
_exptl_crystal_density_diffrn 5.447
_exptl_crystal_density_method 'not measured'
_exptl_crystal_description block
_exptl_crystal_F_000 1488
_exptl_crystal_size_max 0.324
_exptl_crystal_size_mid 0.242
_exptl_crystal_size_min 0.146
_refine_diff_density_max 2.108
_refine_diff_density_min -1.135
_refine_diff_density_rms 0.292
_refine_ls_extinction_coef 0.00149(13)
_refine_ls_extinction_expression Fc^*^=kFc[1+0.001xFc^2^\l^3^/sin(2\q)]^-1/4^
_refine_ls_extinction_method SHELXL
_refine_ls_goodness_of_fit_ref 1.380
_refine_ls_matrix_type full
_refine_ls_number_parameters 24
_refine_ls_number_reflns 486
_refine_ls_number_restraints 0
_refine_ls_restrained_S_all 1.380
_refine_ls_R_factor_all 0.0380
_refine_ls_R_factor_gt 0.0347
_refine_ls_shift/su_max 0.000
_refine_ls_shift/su_mean 0.000
_refine_ls_structure_factor_coef Fsqd
_refine_ls_weighting_details 'calc w=1/[\s^2^(Fo^2^)+(0.0200P)^2^+0.0000P] where P=(Fo^2^+2Fc^2^)/3'
_refine_ls_weighting_scheme calc
_refine_ls_wR_factor_gt 0.0633
_refine_ls_wR_factor_ref 0.0641
_reflns_number_gt 467
_reflns_number_total 486
_reflns_threshold_expression >2sigma(I)
_cod_data_source_file c1dt10748h.txt
_cod_data_source_block finalt
_cod_database_code 7016527

loop_
_symmetry_equiv_pos_as_xyz
'x, y, z'
'-y, x, z'
'-x, -y, z'
'y, -x, z'
'x, -y, -z+1/2'
'y, x, -z+1/2'
'-x, y, -z+1/2'
'-y, -x, -z+1/2'
'x+1/2, y+1/2, z+1/2'
'-y+1/2, x+1/2, z+1/2'
'-x+1/2, -y+1/2, z+1/2'
'y+1/2, -x+1/2, z+1/2'
'x+1/2, -y+1/2, -z+1'
'y+1/2, x+1/2, -z+1'
'-x+1/2, y+1/2, -z+1'
'-y+1/2, -x+1/2, -z+1'
'-x, -y, -z'
'y, -x, -z'
'x, y, -z'
'-y, x, -z'
'-x, y, z-1/2'
'-y, -x, z-1/2'
'x, -y, z-1/2'
'y, x, z-1/2'
'-x+1/2, -y+1/2, -z+1/2'
'y+1/2, -x+1/2, -z+1/2'
'x+1/2, y+1/2, -z+1/2'
'-y+1/2, x+1/2, -z+1/2'
'-x+1/2, y+1/2, z'
'-y+1/2, -x+1/2, z'
'x+1/2, -y+1/2, z'
'y+1/2, x+1/2, z'

loop_
_atom_site_label
_atom_site_type_symbol
_atom_site_fract_x
_atom_site_fract_y
_atom_site_fract_z
_atom_site_U_iso_or_equiv
_atom_site_adp_type
_atom_site_occupancy
_atom_site_symmetry_multiplicity
_atom_site_calc_flag
_atom_site_refinement_flags
Ba1 Ba 0.0000 0.0000 0.2500 0.0165(2) Uani 1 8 d S
Ba2 Ba 0.64862(6) 0.14862(6) 0.0000 0.0094(2) Uani 0.75 4 d SP
Ga1 Ga 0.0343(3) 0.2693(3) 0.0000 0.0077(5) Uani 0.25 2 d SP
Ga2 Ga 0.0000 0.5000 0.2500 0.0118(3) Uani 1 8 d S
Se1 Se 0.15357(5) 0.65357(5) 0.14593(5) 0.0150(2) Uani 1 2 d S
Se2 Se 0.0000 0.0000 0.0000 0.0047(3) Uani 1 8 d S

loop_
_atom_site_aniso_label
_atom_site_aniso_U_11
_atom_site_aniso_U_22
_atom_site_aniso_U_33
_atom_site_aniso_U_23
_atom_site_aniso_U_13
_atom_site_aniso_U_12
Ba1 0.0195(3) 0.0195(3) 0.0105(4) 0.000 0.000 0.000
Ba2 0.0102(3) 0.0102(3) 0.0078(3) 0.000 0.000 0.0031(2)
Ga1 0.0098(14) 0.0058(13) 0.0076(12) 0.000 0.000 -0.0059(10)
Ga2 0.0151(5) 0.0151(5) 0.0051(6) 0.000 0.000 0.000
Se1 0.0155(3) 0.0155(3) 0.0139(4) -0.00197(15) -0.00197(15) -0.0105(2)
Se2 0.0020(3) 0.0020(3) 0.0101(6) 0.000 0.000 0.000

loop_
_atom_type_symbol
_atom_type_description
_atom_type_scat_dispersion_real
_atom_type_scat_dispersion_imag
_atom_type_scat_source
Ba Ba -0.3244 2.2819 'International Tables Vol C Tables 4.2.6.8 and 6.1.1.4'
Ga Ga 0.2307 1.6083 'International Tables Vol C Tables 4.2.6.8 and 6.1.1.4'
Se Se -0.0929 2.2259 'International Tables Vol C Tables 4.2.6.8 and 6.1.1.4'

loop_
_geom_angle_atom_site_label_1
_geom_angle_atom_site_label_2
_geom_angle_atom_site_label_3
_geom_angle
_geom_angle_site_symmetry_1
_geom_angle_site_symmetry_3
Se2 Ba1 Se2 180.0 5 .
Se2 Ba1 Se1 66.327(18) 5 26_455
Se2 Ba1 Se1 113.673(18) . 26_455
Se2 Ba1 Se1 113.673(18) 5 4_455
Se2 Ba1 Se1 66.327(18) . 4_455
Se1 Ba1 Se1 141.51(2) 26_455 4_455
Se2 Ba1 Se1 66.327(18) 5 25
Se2 Ba1 Se1 113.673(18) . 25
Se1 Ba1 Se1 80.723(13) 26_455 25
Se1 Ba1 Se1 136.424(19) 4_455 25
Se2 Ba1 Se1 66.327(18) 5 28_545
Se2 Ba1 Se1 113.673(18) . 28_545
Se1 Ba1 Se1 132.65(4) 26_455 28_545
Se1 Ba1 Se1 62.59(3) 4_455 28_545
Se1 Ba1 Se1 80.723(13) 25 28_545
Se2 Ba1 Se1 113.673(18) 5 1_545
Se2 Ba1 Se1 66.327(18) . 1_545
Se1 Ba1 Se1 136.424(19) 26_455 1_545
Se1 Ba1 Se1 80.723(13) 4_455 1_545
Se1 Ba1 Se1 62.59(3) 25 1_545
Se1 Ba1 Se1 66.29(3) 28_545 1_545
Se2 Ba1 Se1 113.673(18) 5 2_655
Se2 Ba1 Se1 66.327(18) . 2_655
Se1 Ba1 Se1 62.59(3) 26_455 2_655
Se1 Ba1 Se1 132.65(4) 4_455 2_655
Se1 Ba1 Se1 66.29(3) 25 2_655
Se1 Ba1 Se1 141.51(2) 28_545 2_655
Se1 Ba1 Se1 80.723(13) 1_545 2_655
Se2 Ba1 Se1 66.327(18) 5 27_445
Se2 Ba1 Se1 113.673(18) . 27_445
Se1 Ba1 Se1 80.723(13) 26_455 27_445
Se1 Ba1 Se1 66.29(3) 4_455 27_445
Se1 Ba1 Se1 132.65(4) 25 27_445
Se1 Ba1 Se1 80.723(13) 28_545 27_445
Se1 Ba1 Se1 141.51(2) 1_545 27_445
Se1 Ba1 Se1 136.424(19) 2_655 27_445
Se2 Ba1 Se1 113.673(18) 5 3_565
Se2 Ba1 Se1 66.327(18) . 3_565
Se1 Ba1 Se1 66.29(3) 26_455 3_565
Se1 Ba1 Se1 80.723(13) 4_455 3_565
Se1 Ba1 Se1 141.51(2) 25 3_565
Se1 Ba1 Se1 136.424(19) 28_545 3_565
Se1 Ba1 Se1 132.65(4) 1_545 3_565
Se1 Ba1 Se1 80.723(13) 2_655 3_565
Se1 Ba1 Se1 62.59(3) 27_445 3_565
Se2 Ba1 Ba2 136.288(19) 5 2_545
Se2 Ba1 Ba2 43.712(19) . 2_545
Se1 Ba1 Ba2 157.371(12) 26_455 2_545
Se1 Ba1 Ba2 41.251(14) 4_455 2_545
Se1 Ba1 Ba2 106.22(2) 25 2_545
Se1 Ba1 Ba2 69.97(4) 28_545 2_545
Se1 Ba1 Ba2 43.682(13) 1_545 2_545
Se1 Ba1 Ba2 99.87(3) 2_655 2_545
Se1 Ba1 Ba2 107.52(2) 27_445 2_545
Se1 Ba1 Ba2 98.21(3) 3_565 2_545
Se2 Ba1 Ba2 43.71(2) 5 10_545
Se2 Ba1 Ba2 136.288(19) . 10_545
Se1 Ba1 Ba2 41.251(14) 26_455 10_545
Se1 Ba1 Ba2 157.371(12) 4_455 10_545
Se1 Ba1 Ba2 43.682(13) 25 10_545
Se1 Ba1 Ba2 99.87(3) 28_545 10_545
Se1 Ba1 Ba2 106.22(2) 1_545 10_545
Se1 Ba1 Ba2 69.97(4) 2_655 10_545
Se1 Ba1 Ba2 98.21(3) 27_445 10_545
Se1 Ba1 Ba2 107.52(2) 3_565 10_545
Ba2 Ba1 Ba2 149.896(19) 2_545 10_545
Ga1 Ba2 Ga1 161.4(3) 13_554 2_655
Ga1 Ba2 Se1 97.15(10) 13_554 3_665
Ga1 Ba2 Se1 97.15(10) 2_655 3_665
Ga1 Ba2 Se1 97.15(10) 13_554 17_665
Ga1 Ba2 Se1 97.15(10) 2_655 17_665
Se1 Ba2 Se1 79.57(5) 3_665 17_665
Ga1 Ba2 Se2 167.24(14) 13_554 1_655
Ga1 Ba2 Se2 31.39(13) 2_655 1_655
Se1 Ba2 Se2 73.214(12) 3_665 1_655
Se1 Ba2 Se2 73.214(12) 17_665 1_655
Ga1 Ba2 Se2 31.39(13) 13_554 13_554
Ga1 Ba2 Se2 167.24(14) 2_655 13_554
Se1 Ba2 Se2 73.214(12) 3_665 13_554
Se1 Ba2 Se2 73.214(12) 17_665 13_554
Se2 Ba2 Se2 135.85(2) 1_655 13_554
Ga1 Ba2 Se1 49.40(8) 13_554 20_655
Ga1 Ba2 Se1 118.20(10) 2_655 20_655
Se1 Ba2 Se1 144.479(16) 3_665 20_655
Se1 Ba2 Se1 91.87(4) 17_665 20_655
Se2 Ba2 Se1 137.26(2) 1_655 20_655
Se2 Ba2 Se1 71.309(11) 13_554 20_655
Ga1 Ba2 Se1 118.20(10) 13_554 18
Ga1 Ba2 Se1 49.40(8) 2_655 18
Se1 Ba2 Se1 144.479(16) 3_665 18
Se1 Ba2 Se1 91.87(4) 17_665 18
Se2 Ba2 Se1 71.309(11) 1_655 18
Se2 Ba2 Se1 137.26(2) 13_554 18
Se1 Ba2 Se1 69.39(3) 20_655 18
Ga1 Ba2 Se1 118.20(10) 13_554 4
Ga1 Ba2 Se1 49.40(8) 2_655 4
Se1 Ba2 Se1 91.87(4) 3_665 4
Se1 Ba2 Se1 144.479(16) 17_665 4
Se2 Ba2 Se1 71.309(11) 1_655 4
Se2 Ba2 Se1 137.26(2) 13_554 4
Se1 Ba2 Se1 113.16(3) 20_655 4
Se1 Ba2 Se1 75.25(4) 18 4
Ga1 Ba2 Se1 49.40(8) 13_554 2_655
Ga1 Ba2 Se1 118.20(10) 2_655 2_655
Se1 Ba2 Se1 91.87(4) 3_665 2_655
Se1 Ba2 Se1 144.479(16) 17_665 2_655
Se2 Ba2 Se1 137.26(2) 1_655 2_655
Se2 Ba2 Se1 71.309(11) 13_554 2_655
Se1 Ba2 Se1 75.25(4) 20_655 2_655
Se1 Ba2 Se1 113.16(3) 18 2_655
Se1 Ba2 Se1 69.39(3) 4 2_655
Ga1 Ba2 Ga1 126.94(10) 13_554 1_655
Ga1 Ba2 Ga1 71.69(17) 2_655 1_655
Se1 Ba2 Ga1 47.09(3) 3_665 1_655
Se1 Ba2 Ga1 47.09(3) 17_665 1_655
Se2 Ba2 Ga1 40.30(4) 1_655 1_655
Se2 Ba2 Ga1 95.55(5) 13_554 1_655
Se1 Ba2 Ga1 138.76(3) 20_655 1_655
Se1 Ba2 Ga1 102.95(4) 18 1_655
Se1 Ba2 Ga1 102.95(4) 4 1_655
Se1 Ba2 Ga1 138.76(3) 2_655 1_655
Ga1 Ba2 Ga1 71.69(17) 13_554 14_554
Ga1 Ba2 Ga1 126.94(10) 2_655 14_554
Se1 Ba2 Ga1 47.09(3) 3_665 14_554
Se1 Ba2 Ga1 47.09(3) 17_665 14_554
Se2 Ba2 Ga1 95.55(5) 1_655 14_554
Se2 Ba2 Ga1 40.30(4) 13_554 14_554
Se1 Ba2 Ga1 102.95(4) 20_655 14_554
Se1 Ba2 Ga1 138.76(3) 18 14_554
Se1 Ba2 Ga1 138.76(3) 4 14_554
Se1 Ba2 Ga1 102.95(4) 2_655 14_554
Ga1 Ba2 Ga1 55.26(9) 1_655 14_554
Ba2 Ga1 Se2 132.94(19) 18_565 .
Ba2 Ga1 Ga1 9.32(13) 18_565 30
Se2 Ga1 Ga1 142.25(7) . 30
Ba2 Ga1 Se1 110.37(10) 18_565 17_565
Se2 Ga1 Se1 99.84(7) . 17_565
Ga1 Ga1 Se1 104.67(6) 30 17_565
Ba2 Ga1 Se1 110.37(10) 18_565 3_565
Se2 Ga1 Se1 99.84(7) . 3_565
Ga1 Ga1 Se1 104.67(6) 30 3_565
Se1 Ga1 Se1 97.84(10) 17_565 3_565
Ba2 Ga1 Ba2 161.69(17) 18_565 1_455
Se2 Ga1 Ba2 65.38(6) . 1_455
Ga1 Ga1 Ba2 152.37(4) 30 1_455
Se1 Ga1 Ba2 59.63(6) 17_565 1_455
Se1 Ga1 Ba2 59.63(6) 3_565 1_455
Ba2 Ga1 Ba2 80.05(13) 18_565 2
Se2 Ga1 Ba2 147.01(11) . 2
Ga1 Ga1 Ba2 70.74(4) 30 2
Se1 Ga1 Ba2 60.73(5) 17_565 2
Se1 Ga1 Ba2 60.73(5) 3_565 2
Ba2 Ga1 Ba2 81.63(6) 1_455 2
Se1 Ga2 Se1 111.66(3) 3_565 28
Se1 Ga2 Se1 111.66(3) 3_565 26_455
Se1 Ga2 Se1 105.17(5) 28 26_455
Se1 Ga2 Se1 105.17(5) 3_565 .
Se1 Ga2 Se1 111.66(3) 28 .
Se1 Ga2 Se1 111.66(3) 26_455 .
Ga2 Se1 Ga1 104.88(6) . 30
Ga2 Se1 Ga1 104.88(6) . 17_565
Ga1 Se1 Ga1 74.65(10) 30 17_565
Ga2 Se1 Ba2 177.63(3) . 17_665
Ga1 Se1 Ba2 73.28(6) 30 17_665
Ga1 Se1 Ba2 73.28(6) 17_565 17_665
Ga2 Se1 Ba2 85.34(4) . 18_565
Ga1 Se1 Ba2 20.24(5) 30 18_565
Ga1 Se1 Ba2 74.32(6) 17_565 18_565
Ba2 Se1 Ba2 92.68(4) 17_665 18_565
Ga2 Se1 Ba2 85.34(4) . 2
Ga1 Se1 Ba2 74.32(6) 30 2
Ga1 Se1 Ba2 20.24(5) 17_565 2
Ba2 Se1 Ba2 92.68(4) 17_665 2
Ba2 Se1 Ba2 66.84(3) 18_565 2
Ga2 Se1 Ba1 91.02(2) . 25
Ga1 Se1 Ba1 82.41(6) 30 25
Ga1 Se1 Ba1 154.72(5) 17_565 25
Ba2 Se1 Ba1 90.21(2) 17_665 25
Ba2 Se1 Ba1 87.82(2) 18_565 25
Ba2 Se1 Ba1 154.602(18) 2 25
Ga2 Se1 Ba1 91.02(2) . 1_565
Ga1 Se1 Ba1 154.72(5) 30 1_565
Ga1 Se1 Ba1 82.41(6) 17_565 1_565
Ba2 Se1 Ba1 90.21(2) 17_665 1_565
Ba2 Se1 Ba1 154.602(18) 18_565 1_565
Ba2 Se1 Ba1 87.82(2) 2 1_565
Ba1 Se1 Ba1 117.41(3) 25 1_565
Ga1 Se2 Ga1 180.00(14) . 17
Ga1 Se2 Ga1 90.0 . 18
Ga1 Se2 Ga1 90.0 17 18
Ga1 Se2 Ga1 90.0 . 2
Ga1 Se2 Ga1 90.0 17 2
Ga1 Se2 Ga1 180.000(16) 18 2
Ga1 Se2 Ba2 15.67(7) . 18_565
Ga1 Se2 Ba2 164.33(7) 17 18_565
Ga1 Se2 Ba2 74.33(7) 18 18_565
Ga1 Se2 Ba2 105.67(7) 2 18_565
Ga1 Se2 Ba2 164.33(7) . 2_545
Ga1 Se2 Ba2 15.67(7) 17 2_545
Ga1 Se2 Ba2 105.67(7) 18 2_545
Ga1 Se2 Ba2 74.33(7) 2 2_545
Ba2 Se2 Ba2 180.000(7) 18_565 2_545
Ga1 Se2 Ba2 74.33(7) . 1_455
Ga1 Se2 Ba2 105.67(7) 17 1_455
Ga1 Se2 Ba2 164.33(7) 18 1_455
Ga1 Se2 Ba2 15.67(7) 2 1_455
Ba2 Se2 Ba2 90.0 18_565 1_455
Ba2 Se2 Ba2 90.0 2_545 1_455
Ga1 Se2 Ba2 105.67(7) . 17_655
Ga1 Se2 Ba2 74.33(7) 17 17_655
Ga1 Se2 Ba2 15.67(7) 18 17_655
Ga1 Se2 Ba2 164.33(7) 2 17_655
Ba2 Se2 Ba2 90.0 18_565 17_655
Ba2 Se2 Ba2 90.0 2_545 17_655
Ba2 Se2 Ba2 180.000(7) 1_455 17_655
Ga1 Se2 Ba1 90.0 . 17
Ga1 Se2 Ba1 90.0 17 17
Ga1 Se2 Ba1 90.0 18 17
Ga1 Se2 Ba1 90.0 2 17
Ba2 Se2 Ba1 90.0 18_565 17
Ba2 Se2 Ba1 90.0 2_545 17
Ba2 Se2 Ba1 90.0 1_455 17
Ba2 Se2 Ba1 90.0 17_655 17
Ga1 Se2 Ba1 90.0 . .
Ga1 Se2 Ba1 90.0 17 .
Ga1 Se2 Ba1 90.0 18 .
Ga1 Se2 Ba1 90.0 2 .
Ba2 Se2 Ba1 90.0 18_565 .
Ba2 Se2 Ba1 90.0 2_545 .
Ba2 Se2 Ba1 90.0 1_455 .
Ba2 Se2 Ba1 90.0 17_655 .
Ba1 Se2 Ba1 180.0 17 .

loop_
_geom_bond_atom_site_label_1
_geom_bond_atom_site_label_2
_geom_bond_distance
_geom_bond_site_symmetry_2
Ba1 Se2 3.493(2) 5
Ba1 Se2 3.493(2) .
Ba1 Se1 3.6213(8) 26_455
Ba1 Se1 3.6213(8) 4_455
Ba1 Se1 3.6213(8) 25
Ba1 Se1 3.6213(8) 28_545
Ba1 Se1 3.6213(8) 1_545
Ba1 Se1 3.6213(8) 2_655
Ba1 Se1 3.6213(8) 27_445
Ba1 Se1 3.6213(8) 3_565
Ba1 Ba2 4.8321(17) 2_545
Ba1 Ba2 4.8321(17) 10_545
Ba2 Ga1 1.232(3) 13_554
Ba2 Ga1 1.232(3) 2_655
Ba2 Se1 3.1861(13) 3_665
Ba2 Se1 3.1861(13) 17_665
Ba2 Se2 3.3391(7) 1_655
Ba2 Se2 3.3391(7) 13_554
Ba2 Se1 3.3397(11) 20_655
Ba2 Se1 3.3397(11) 18
Ba2 Se1 3.3397(11) 4
Ba2 Se1 3.3397(11) 2_655
Ba2 Ga1 3.537(3) 1_655
Ba2 Ga1 3.537(3) 14_554
Ga1 Ba2 1.232(3) 18_565
Ga1 Se2 2.376(3) .
Ga1 Ga1 2.432(5) 30
Ga1 Se1 2.705(2) 17_565
Ga1 Se1 2.705(2) 3_565
Ga1 Ba2 3.537(3) 1_455
Ga1 Ba2 3.686(3) 2
Ga2 Se1 2.3932(9) 3_565
Ga2 Se1 2.3932(9) 28
Ga2 Se1 2.3932(9) 26_455
Ga2 Se1 2.3932(9) .
Se1 Ga1 2.705(2) 30
Se1 Ga1 2.705(2) 17_565
Se1 Ba2 3.1861(13) 17_665
Se1 Ba2 3.3397(11) 18_565
Se1 Ba2 3.3397(11) 2
Se1 Ba1 3.6213(8) 25
Se1 Ba1 3.6213(8) 1_565
Se2 Ga1 2.376(3) 17
Se2 Ga1 2.376(3) 18
Se2 Ga1 2.376(3) 2
Se2 Ba2 3.3391(7) 18_565
Se2 Ba2 3.3391(7) 2_545
Se2 Ba2 3.3391(7) 1_455
Se2 Ba2 3.3391(7) 17_655
Se2 Ba1 3.493(2) 17
